data_2235330
loop_
_publ_author_name
'Li, Ying-Hua'
'Xu, Hong-Wu'
'Zhang, Liu-Xue'

_publ_section_title
;
 Methyl (<i>R</i>)-2-(2-chlorophenyl)-2-(3-nitrophenylsulfonyloxy)acetate
;
_journal_coeditor_code ZL2477
_journal_issue 6
_journal_name_full 'Acta Crystallographica Section E'
_journal_page_first o1689
_journal_paper_doi 10.1107/S1600536812020016
_journal_volume 68
_journal_year 2012
_chemical_formula_iupac 'C15 H12 Cl N O7 S'
_chemical_formula_moiety 'C15 H12 Cl N O7 S'
_chemical_formula_sum 'C15 H12 Cl N O7 S'
_chemical_formula_weight 385.77
_chemical_name_systematic
;
Methyl (<i>R</i>)-2-(2-chlorophenyl)-2-(3-nitrophenylsulfonyloxy)acetate
;
_space_group_IT_number 19
_symmetry_cell_setting orthorhombic
_symmetry_space_group_name_Hall 'P 2ac 2ab'
_symmetry_space_group_name_H-M 'P 21 21 21'
_atom_sites_solution_hydrogens geom
_atom_sites_solution_primary direct
_atom_sites_solution_secondary difmap
_audit_creation_method SHELXL-97
_cell_angle_alpha 90.00
_cell_angle_beta 90.00
_cell_angle_gamma 90.00
_cell_formula_units_Z 4
_cell_length_a 7.5791(3)
_cell_length_b 11.0242(5)
_cell_length_c 19.6736(7)
_cell_measurement_reflns_used 1814
_cell_measurement_temperature 293(2)
_cell_measurement_theta_max 26.3130
_cell_measurement_theta_min 3.2553
_cell_volume 1643.80(11)
_computing_cell_refinement 'CrysAlis PRO (Agilent, 2011)'
_computing_data_collection 'CrysAlis PRO (Agilent, 2011)'
_computing_data_reduction 'CrysAlis PRO (Agilent, 2011)'
_computing_molecular_graphics 'SHELXTL/PC (Sheldrick, 2008)'
_computing_publication_material 'SHELXTL/PC (Sheldrick, 2008) and PLATON (Spek, 2009)'
_computing_structure_refinement 'SHELXL97 (Sheldrick, 2008)'
_computing_structure_solution 'SHELXS97 (Sheldrick, 2008)'
_diffrn_ambient_temperature 293(2)
_diffrn_detector_area_resol_mean 13.6612
_diffrn_measured_fraction_theta_full 0.997
_diffrn_measured_fraction_theta_max 0.997
_diffrn_measurement_device_type 'Agilent Xcalibur Eos Gemini'
_diffrn_measurement_method '\w scans'
_diffrn_radiation_monochromator graphite
_diffrn_radiation_source 'fine-focus sealed tube'
_diffrn_radiation_type MoK\a
_diffrn_radiation_wavelength 0.71073
_diffrn_reflns_av_R_equivalents 0.0232
_diffrn_reflns_av_sigmaI/netI 0.0418
_diffrn_reflns_limit_h_max 9
_diffrn_reflns_limit_h_min -9
_diffrn_reflns_limit_k_max 12
_diffrn_reflns_limit_k_min -13
_diffrn_reflns_limit_l_max 15
_diffrn_reflns_limit_l_min -24
_diffrn_reflns_number 5654
_diffrn_reflns_theta_full 26.37
_diffrn_reflns_theta_max 26.37
_diffrn_reflns_theta_min 3.26
_diffrn_standards_interval_time 8
_diffrn_standards_number 5675
_exptl_absorpt_coefficient_mu 0.398
_exptl_absorpt_correction_T_max 0.9175
_exptl_absorpt_correction_T_min 0.8898
_exptl_absorpt_correction_type multi-scan
_exptl_absorpt_process_details '(CrysAlis PRO; Agilent, 2011)'
_exptl_crystal_colour colourless
_exptl_crystal_density_diffrn 1.559
_exptl_crystal_density_method 'not measured'
_exptl_crystal_description prism
_exptl_crystal_F_000 792
_exptl_crystal_size_max 0.30
_exptl_crystal_size_mid 0.25
_exptl_crystal_size_min 0.22
_refine_diff_density_max 0.210
_refine_diff_density_min -0.206
_refine_ls_abs_structure_details 'Flack (1983), 1209 Friedel pairs'
_refine_ls_abs_structure_Flack 0.07(7)
_refine_ls_extinction_method none
_refine_ls_goodness_of_fit_ref 1.024
_refine_ls_hydrogen_treatment constr
_refine_ls_matrix_type full
_refine_ls_number_parameters 227
_refine_ls_number_reflns 3153
_refine_ls_number_restraints 0
_refine_ls_restrained_S_all 1.024
_refine_ls_R_factor_all 0.0493
_refine_ls_R_factor_gt 0.0389
_refine_ls_shift/su_max 0.000
_refine_ls_shift/su_mean 0.000
_refine_ls_structure_factor_coef Fsqd
_refine_ls_weighting_details 'calc w=1/[\s^2^(Fo^2^)+(0.0393P)^2^+0.1718P] where P=(Fo^2^+2Fc^2^)/3'
_refine_ls_weighting_scheme calc
_refine_ls_wR_factor_gt 0.0812
_refine_ls_wR_factor_ref 0.0863
_reflns_number_gt 2680
_reflns_number_total 3153
_reflns_threshold_expression I>2\s(I)
_cod_data_source_file zl2477.cif
_cod_data_source_block I
_cod_database_code 2235330
_cod_database_fobs_code 2235330

loop_
_symmetry_equiv_pos_as_xyz
'x, y, z'
'-x+1/2, -y, z+1/2'
'-x, y+1/2, -z+1/2'
'x+1/2, -y+1/2, -z'

loop_
_atom_site_type_symbol
_atom_site_label
_atom_site_fract_x
_atom_site_fract_y
_atom_site_fract_z
_atom_site_U_iso_or_equiv
_atom_site_adp_type
_atom_site_calc_flag
_atom_site_refinement_flags
_atom_site_occupancy
_atom_site_symmetry_multiplicity
S S1 0.47477(9) 0.03812(6) 0.23919(4) 0.03772(18) Uani d . 1 1
Cl Cl1 -0.05655(10) 0.08212(8) 0.36889(4) 0.0513(2) Uani d . 1 1
N N1 0.2766(4) 0.3236(3) 0.04654(14) 0.0554(7) Uani d . 1 1
O O7 0.1312(4) 0.2781(3) 0.05356(13) 0.0763(8) Uani d . 1 1
O O6 0.3113(4) 0.4007(2) 0.00436(14) 0.0820(8) Uani d . 1 1
O O5 0.4263(3) -0.06820(17) 0.20270(10) 0.0474(5) Uani d . 1 1
O O4 0.6140(3) 0.0334(2) 0.28718(11) 0.0540(6) Uani d . 1 1
O O2 0.1443(3) 0.36269(18) 0.33486(10) 0.0449(5) Uani d . 1 1
O O1 0.0857(3) 0.2602(2) 0.23895(10) 0.0544(6) Uani d . 1 1
O O3 0.2979(2) 0.07757(16) 0.27557(9) 0.0342(4) Uani d . 1 1
C C10 0.3826(4) 0.1918(3) 0.13767(14) 0.0400(7) Uani d . 1 1
H H1A 0.2728 0.1541 0.1383 0.048 Uiso calc R 1 1
C C11 0.4194(4) 0.2837(3) 0.09275(14) 0.0417(7) Uani d . 1 1
C C12 0.5830(4) 0.3385(3) 0.08930(16) 0.0496(8) Uani d . 1 1
H H3 0.6055 0.3984 0.0571 0.060 Uiso calc R 1 1
C C13 0.7118(4) 0.3032(3) 0.13422(17) 0.0504(8) Uani d . 1 1
H H4 0.8222 0.3399 0.1327 0.061 Uiso calc R 1 1
C C14 0.6791(4) 0.2137(3) 0.18141(16) 0.0442(7) Uani d . 1 1
H H5 0.7656 0.1913 0.2125 0.053 Uiso calc R 1 1
C C9 0.5149(4) 0.1576(2) 0.18190(13) 0.0369(6) Uani d . 1 1
C C1 0.1619(4) 0.2713(3) 0.29162(14) 0.0371(6) Uani d . 1 1
C C15 0.0212(4) 0.4558(3) 0.31462(17) 0.0591(9) Uani d . 1 1
H H8A 0.0540 0.4868 0.2708 0.089 Uiso calc R 1 1
H H8B 0.0231 0.5204 0.3473 0.089 Uiso calc R 1 1
H H8C -0.0954 0.4221 0.3123 0.089 Uiso calc R 1 1
C C2 0.3017(3) 0.1846(2) 0.31890(13) 0.0336(6) Uani d . 1 1
H H9 0.4171 0.2235 0.3133 0.040 Uiso calc R 1 1
C C3 0.2823(4) 0.1498(2) 0.39238(14) 0.0352(6) Uani d . 1 1
C C8 0.4258(4) 0.1657(3) 0.43647(15) 0.0473(7) Uani d . 1 1
H H11 0.5314 0.1963 0.4196 0.057 Uiso calc R 1 1
C C7 0.4125(5) 0.1367(3) 0.50432(17) 0.0584(9) Uani d . 1 1
H H12 0.5084 0.1482 0.5331 0.070 Uiso calc R 1 1
C C6 0.2564(5) 0.0905(3) 0.52935(15) 0.0588(10) Uani d . 1 1
H H13 0.2472 0.0717 0.5753 0.071 Uiso calc R 1 1
C C5 0.1147(5) 0.0719(3) 0.48751(15) 0.0495(8) Uani d . 1 1
H H14 0.0108 0.0391 0.5046 0.059 Uiso calc R 1 1
C C4 0.1279(4) 0.1026(3) 0.41929(13) 0.0378(7) Uani d . 1 1

loop_
_atom_site_aniso_label
_atom_site_aniso_U_11
_atom_site_aniso_U_22
_atom_site_aniso_U_33
_atom_site_aniso_U_12
_atom_site_aniso_U_13
_atom_site_aniso_U_23
S1 0.0318(3) 0.0408(4) 0.0406(4) 0.0007(3) 0.0028(3) 0.0023(3)
Cl1 0.0389(4) 0.0714(5) 0.0437(4) -0.0063(4) -0.0013(3) 0.0053(4)
N1 0.069(2) 0.0531(17) 0.0436(15) 0.0037(16) -0.0046(15) 0.0024(14)
O7 0.0629(16) 0.100(2) 0.0655(16) -0.0087(15) -0.0233(14) 0.0133(16)
O6 0.104(2) 0.0721(18) 0.0705(16) 0.0062(17) -0.0065(17) 0.0295(16)
O5 0.0533(13) 0.0350(11) 0.0539(12) 0.0010(9) 0.0129(11) -0.0059(9)
O4 0.0383(11) 0.0687(14) 0.0548(13) 0.0030(11) -0.0034(10) 0.0141(12)
O2 0.0473(12) 0.0420(11) 0.0456(11) 0.0095(9) 0.0025(10) 0.0033(10)
O1 0.0526(13) 0.0699(15) 0.0407(11) 0.0089(11) -0.0095(11) 0.0048(11)
O3 0.0314(9) 0.0376(10) 0.0338(9) -0.0052(8) 0.0008(8) -0.0048(8)
C10 0.0378(15) 0.0438(17) 0.0384(15) -0.0057(13) -0.0006(13) -0.0064(14)
C11 0.0507(18) 0.0399(16) 0.0345(14) 0.0000(14) -0.0008(14) -0.0044(13)
C12 0.064(2) 0.0359(16) 0.0491(18) -0.0059(15) 0.0150(18) 0.0029(14)
C13 0.0412(17) 0.0444(18) 0.066(2) -0.0113(14) 0.0076(17) -0.0015(17)
C14 0.0352(16) 0.0423(16) 0.0551(18) -0.0029(13) 0.0016(15) -0.0037(15)
C9 0.0364(15) 0.0370(14) 0.0373(14) -0.0026(12) 0.0047(13) -0.0016(12)
C1 0.0303(15) 0.0449(16) 0.0361(14) -0.0003(12) 0.0022(13) 0.0069(14)
C15 0.056(2) 0.056(2) 0.066(2) 0.0220(17) 0.0167(18) 0.0188(18)
C2 0.0305(14) 0.0344(14) 0.0360(14) -0.0042(12) -0.0024(13) -0.0030(12)
C3 0.0426(15) 0.0288(14) 0.0342(14) 0.0039(12) -0.0077(13) -0.0058(12)
C8 0.0567(19) 0.0361(16) 0.0493(17) -0.0013(14) -0.0122(17) -0.0049(14)
C7 0.080(3) 0.0479(19) 0.0473(18) 0.0004(19) -0.0303(19) -0.0086(16)
C6 0.094(3) 0.0486(19) 0.0340(16) 0.0087(19) -0.0082(19) -0.0031(16)
C5 0.066(2) 0.0449(18) 0.0378(15) 0.0056(16) 0.0015(15) 0.0010(14)
C4 0.0425(16) 0.0377(15) 0.0332(14) 0.0062(12) -0.0016(13) -0.0024(13)

loop_
_atom_type_symbol
_atom_type_description
_atom_type_scat_dispersion_real
_atom_type_scat_dispersion_imag
_atom_type_scat_source
C C 0.0033 0.0016 'International Tables Vol C Tables 4.2.6.8 and 6.1.1.4'
H H 0.0000 0.0000 'International Tables Vol C Tables 4.2.6.8 and 6.1.1.4'
N N 0.0061 0.0033 'International Tables Vol C Tables 4.2.6.8 and 6.1.1.4'
O O 0.0106 0.0060 'International Tables Vol C Tables 4.2.6.8 and 6.1.1.4'
S S 0.1246 0.1234 'International Tables Vol C Tables 4.2.6.8 and 6.1.1.4'
Cl Cl 0.1484 0.1585 'International Tables Vol C Tables 4.2.6.8 and 6.1.1.4'

loop_
_geom_angle_atom_site_label_1
_geom_angle_atom_site_label_2
_geom_angle_atom_site_label_3
_geom_angle_site_symmetry_1
_geom_angle
O4 S1 O5 1 119.91(14)
O4 S1 O5 . 119.91(14)
O4 S1 O3 1 109.87(11)
O4 S1 O3 . 109.87(11)
O5 S1 O3 . 103.66(11)
O4 S1 C9 1 108.98(13)
O4 S1 C9 . 108.98(13)
O5 S1 C9 . 109.75(12)
O3 S1 C9 . 103.33(12)
O6 N1 O7 . 124.1(3)
O6 N1 C11 . 117.9(3)
O7 N1 C11 . 118.0(3)
C1 O2 C15 . 115.4(2)
C2 O3 S1 . 118.10(15)
C11 C10 C9 . 117.4(3)
C11 C10 H1A . 121.3
C9 C10 H1A . 121.3
C10 C11 C12 . 122.5(3)
C10 C11 N1 . 117.7(3)
C12 C11 N1 . 119.8(3)
C13 C12 C11 . 118.8(3)
C13 C12 H3 . 120.6
C11 C12 H3 . 120.6
C12 C13 C14 . 120.6(3)
C12 C13 H4 . 119.7
C14 C13 H4 . 119.7
C13 C14 C9 . 119.0(3)
C13 C14 H5 . 120.5
C9 C14 H5 . 120.5
C10 C9 C14 . 121.6(3)
C10 C9 S1 . 118.9(2)
C14 C9 S1 . 119.5(2)
O1 C1 O2 . 125.9(3)
O1 C1 C2 . 125.3(3)
O2 C1 C2 . 108.7(2)
O2 C15 H8A . 109.5
O2 C15 H8B . 109.5
H8A C15 H8B . 109.5
O2 C15 H8C . 109.5
H8A C15 H8C . 109.5
H8B C15 H8C . 109.5
O3 C2 C3 . 110.7(2)
O3 C2 C1 . 106.7(2)
C3 C2 C1 . 115.5(2)
O3 C2 H9 . 107.9
C3 C2 H9 . 107.9
C1 C2 H9 . 107.9
C4 C3 C8 . 117.7(3)
C4 C3 C2 . 123.1(2)
C8 C3 C2 . 119.2(3)
C7 C8 C3 . 121.0(3)
C7 C8 H11 . 119.5
C3 C8 H11 . 119.5
C8 C7 C6 . 119.6(3)
C8 C7 H12 . 120.2
C6 C7 H12 . 120.2
C5 C6 C7 . 120.9(3)
C5 C6 H13 . 119.5
C7 C6 H13 . 119.5
C6 C5 C4 . 119.3(3)
C6 C5 H14 . 120.4
C4 C5 H14 . 120.4
C3 C4 C5 . 121.4(3)
C3 C4 Cl1 . 120.9(2)
C5 C4 Cl1 . 117.7(2)

loop_
_geom_bond_atom_site_label_1
_geom_bond_atom_site_label_2
_geom_bond_site_symmetry_2
_geom_bond_distance
S1 O4 1 1.417(2)
S1 O4 . 1.417(2)
S1 O5 . 1.423(2)
S1 O3 . 1.5809(18)
S1 C9 . 1.760(3)
Cl1 C4 . 1.728(3)
N1 O6 . 1.217(3)
N1 O7 . 1.218(4)
N1 C11 . 1.480(4)
O2 C1 . 1.326(3)
O2 C15 . 1.443(3)
O1 C1 . 1.192(3)
O3 C2 . 1.456(3)
C10 C11 . 1.373(4)
C10 C9 . 1.380(4)
C10 H1A . 0.9300
C11 C12 . 1.381(4)
C12 C13 . 1.374(4)
C12 H3 . 0.9300
C13 C14 . 1.377(4)
C13 H4 . 0.9300
C14 C9 . 1.390(4)
C14 H5 . 0.9300
C1 C2 . 1.524(4)
C15 H8A . 0.9600
C15 H8B . 0.9600
C15 H8C . 0.9600
C2 C3 . 1.503(4)
C2 H9 . 0.9800
C3 C4 . 1.386(4)
C3 C8 . 1.402(4)
C8 C7 . 1.376(4)
C8 H11 . 0.9300
C7 C6 . 1.379(5)
C7 H12 . 0.9300
C6 C5 . 1.368(4)
C6 H13 . 0.9300
C5 C4 . 1.388(4)
C5 H14 . 0.9300

loop_
_geom_hbond_atom_site_label_D
_geom_hbond_atom_site_label_H
_geom_hbond_atom_site_label_A
_geom_hbond_site_symmetry_A
_geom_hbond_distance_DH
_geom_hbond_distance_HA
_geom_hbond_distance_DA
_geom_hbond_angle_DHA
C14 H5 O4 1 0.93 2.55 2.920(4) 104.1
C14 H5 O1 1_655 0.93 2.60 3.323(4) 135.4
C15 H8C O5 3_555 0.96 2.53 3.419(4) 154.5
C4 Cl1 O4 1_455 1.728(3) 3.018(2) 4.744(4) 176.27(12)
